data_4084843
loop_
_publ_author_name
'Pardo, Pilar'
'Carmona, Daniel'
'Lamata, Pilar'
'Rodr\?\'iguez, Ricardo'
'Lahoz, Fernando J.'
'Garc\?\'ia-Ordu\~na, Pilar'
'Oro, Luis A.'

_publ_section_title
;
 Reactivity of the Chiral Metallic Br\/onsted Acid
 [(\h6-p-MeC6H4iPr)Ru(\k3P,O,O&#x2032;-POH)][SbF6]2(POH=
 (SC1,RC2)-Ph2PC(Ph)HC(OH)HCH2OMe) toward Aldimines
;
_journal_issue 23
_journal_name_full Organometallics
_journal_page_first 6927
_journal_paper_doi 10.1021/om501018r
_journal_volume 33
_journal_year 2014
_chemical_formula_moiety 'C38 H41 N O2 P Ru, F6 Sb, C H2 Cl2, H2 O'
_chemical_formula_sum 'C39 H45 Cl2 F6 N O3 P Ru Sb'
_chemical_formula_weight 1014.45
_chemical_name_systematic
;
 ?
;
_space_group_IT_number 14
_symmetry_cell_setting monoclinic
_symmetry_space_group_name_Hall '-P 2ybc'
_symmetry_space_group_name_H-M 'P 1 21/c 1'
_atom_sites_solution_hydrogens geom
_atom_sites_solution_primary direct
_atom_sites_solution_secondary difmap
_audit_creation_method SHELXL-97
_cell_angle_alpha 90.00
_cell_angle_beta 99.749(5)
_cell_angle_gamma 90.00
_cell_formula_units_Z 4
_cell_length_a 10.2729(5)
_cell_length_b 16.6169(8)
_cell_length_c 25.1147(12)
_cell_measurement_reflns_used 9145
_cell_measurement_temperature 100(2)
_cell_measurement_theta_max 27.823
_cell_measurement_theta_min 2.355
_cell_volume 4225.3(4)
_computing_cell_refinement 'SAINT+ in APEX2 v. 2008.4 (Bruker AXS, 2008)'
_computing_data_collection 'SMART in APEX2 v. 2008.4 (Bruker AXS, 2008)'
_computing_data_reduction 'SAINT+ in APEX2 v. 2008.4 (Bruker AXS, 2008)'
_computing_molecular_graphics 'XP program, SHELXTL v6.12, Bruker2000'
_computing_publication_material 'XCIF program, PLATON(Spek, 1998)'
_computing_structure_refinement 'SHELXL-97 (Sheldrick, 2008)'
_computing_structure_solution 'SHELXS-97 (Sheldrick, 1997)'
_diffrn_ambient_temperature 100(2)
_diffrn_detector_area_resol_mean 8.26
_diffrn_measured_fraction_theta_full 0.988
_diffrn_measured_fraction_theta_max 0.988
_diffrn_measurement_device_type 'Bruker APEX CCD system'
_diffrn_measurement_method 'narrow \w frames'
_diffrn_radiation_monochromator graphite
_diffrn_radiation_source 'fine-focus sealed tube'
_diffrn_radiation_type MoK\a
_diffrn_radiation_wavelength 0.71073
_diffrn_reflns_av_R_equivalents 0.0261
_diffrn_reflns_av_sigmaI/netI 0.0157
_diffrn_reflns_limit_h_max 13
_diffrn_reflns_limit_h_min -13
_diffrn_reflns_limit_k_max 21
_diffrn_reflns_limit_k_min -21
_diffrn_reflns_limit_l_max 32
_diffrn_reflns_limit_l_min -32
_diffrn_reflns_number 72100
_diffrn_reflns_theta_full 27.89
_diffrn_reflns_theta_max 27.89
_diffrn_reflns_theta_min 1.65
_diffrn_standards_decay_% 0
_exptl_absorpt_coefficient_mu 1.224
_exptl_absorpt_correction_T_max 0.8461
_exptl_absorpt_correction_T_min 0.7782
_exptl_absorpt_correction_type multi-scan
_exptl_absorpt_process_details
;
 SADABS: Area-Detector Absorption Correction. (1996) Bruker-AXS 
 within APEX2 package. 
;
_exptl_crystal_colour orange
_exptl_crystal_density_diffrn 1.595
_exptl_crystal_density_method 'not measured'
_exptl_crystal_description prism
_exptl_crystal_F_000 2032
_exptl_crystal_size_max 0.217
_exptl_crystal_size_mid 0.180
_exptl_crystal_size_min 0.158
_refine_diff_density_max 1.860
_refine_diff_density_min -1.485
_refine_diff_density_rms 0.113
_refine_ls_extinction_method none
_refine_ls_goodness_of_fit_ref 1.036
_refine_ls_hydrogen_treatment mixed
_refine_ls_matrix_type full
_refine_ls_number_parameters 475
_refine_ls_number_reflns 9971
_refine_ls_number_restraints 2
_refine_ls_restrained_S_all 1.036
_refine_ls_R_factor_all 0.0445
_refine_ls_R_factor_gt 0.0417
_refine_ls_shift/su_max 0.005
_refine_ls_shift/su_mean 0.000
_refine_ls_structure_factor_coef Fsqd
_refine_ls_weighting_details 'calc w=1/[\s^2^(Fo^2^)+(0.0411P)^2^+16.9932P] where P=(Fo^2^+2Fc^2^)/3'
_refine_ls_weighting_scheme calc
_refine_ls_wR_factor_gt 0.1012
_refine_ls_wR_factor_ref 0.1033
_reflns_number_gt 9301
_reflns_number_total 9971
_reflns_threshold_expression >2sigma(I)
_cod_data_source_file om501018r_si_001.cif
_cod_data_source_block cmpnd_3
_cod_depositor_comments
;
The following automatic conversions were performed:

'_symmetry_cell_setting' value 'Monoclinic' changed to 'monoclinic'
according to
/home/saulius/struct/COD-crude-data--automatic-downloads/rss-feeds/ACS/lib/dictionaries/cif_core.dic
dictionary named 'cif_core.dic' version 2.4.2 from 2011-04-26.

Automatic conversion script
Id: cif_fix_values 2935 2014-11-11 08:27:57Z andrius 

 Adding full bibliography for 4084843--4084844.cif.
;
_cod_original_sg_symbol_H-M 'P 21/c'
_cod_database_code 4084843

loop_
_symmetry_equiv_pos_as_xyz
'x, y, z'
'-x, y+1/2, -z+1/2'
'-x, -y, -z'
'x, -y-1/2, z-1/2'

loop_
_atom_site_label
_atom_site_type_symbol
_atom_site_fract_x
_atom_site_fract_y
_atom_site_fract_z
_atom_site_U_iso_or_equiv
_atom_site_adp_type
_atom_site_occupancy
_atom_site_symmetry_multiplicity
_atom_site_calc_flag
_atom_site_refinement_flags
_atom_site_disorder_assembly
_atom_site_disorder_group
Ru Ru 0.06204(2) 0.858826(14) 0.181685(9) 0.01636(7) Uani 1 1 d . A .
P1 P -0.10683(9) 0.76465(5) 0.16123(3) 0.02207(17) Uani 1 1 d . . .
O1 O 0.1726(3) 0.76318(14) 0.16151(10) 0.0286(5) Uani 1 1 d . . .
O2 O 0.2834(4) 0.6493(2) 0.09625(17) 0.0649(12) Uani 1 1 d . A .
N1 N 0.0321(3) 0.87989(17) 0.09453(11) 0.0209(5) Uani 1 1 d . . .
H1N H 0.062(4) 0.838(2) 0.0807(16) 0.021(10) Uiso 1 1 d . . .
H2N H -0.049(5) 0.879(3) 0.0825(18) 0.033(11) Uiso 1 1 d . . .
C1 C 0.2491(3) 0.9124(2) 0.23198(13) 0.0221(6) Uani 1 1 d . . .
C2 C 0.1756(3) 0.97451(19) 0.20361(12) 0.0207(6) Uani 1 1 d . A .
H2 H 0.2175 1.0102 0.1823 0.025 Uiso 1 1 calc R . .
C3 C 0.0376(3) 0.98531(19) 0.20614(12) 0.0196(6) Uani 1 1 d . . .
H3 H -0.0114 1.0256 0.1846 0.024 Uiso 1 1 calc R A .
C4 C -0.0260(3) 0.9369(2) 0.24020(12) 0.0212(6) Uani 1 1 d . A .
C5 C 0.0475(3) 0.8719(2) 0.26809(12) 0.0224(6) Uani 1 1 d . . .
H5 H 0.0065 0.8374 0.2905 0.027 Uiso 1 1 calc R A .
C6 C 0.1798(3) 0.8585(2) 0.26263(13) 0.0239(6) Uani 1 1 d . A .
H6 H 0.2248 0.8129 0.2795 0.029 Uiso 1 1 calc R . .
C7 C 0.3941(3) 0.8962(3) 0.23004(15) 0.0306(8) Uani 1 1 d . A .
H7 H 0.400(4) 0.838(3) 0.2191(19) 0.037 Uiso 1 1 d . . .
C8 C 0.4516(4) 0.9481(4) 0.18973(18) 0.0525(13) Uani 1 1 d . . .
H8A H 0.4020 0.9389 0.1533 0.079 Uiso 1 1 calc R A .
H8B H 0.5445 0.9337 0.1906 0.079 Uiso 1 1 calc R . .
H8C H 0.4454 1.0049 0.1993 0.079 Uiso 1 1 calc R . .
C9 C 0.4751(4) 0.9053(3) 0.28685(16) 0.0424(10) Uani 1 1 d . . .
H9A H 0.4711 0.9613 0.2987 0.064 Uiso 1 1 calc R A .
H9B H 0.5672 0.8905 0.2862 0.064 Uiso 1 1 calc R . .
H9C H 0.4389 0.8700 0.3119 0.064 Uiso 1 1 calc R . .
C10 C -0.1659(3) 0.9528(2) 0.24866(15) 0.0295(7) Uani 1 1 d . . .
H10A H -0.1643 0.9814 0.2829 0.044 Uiso 1 1 calc R A .
H10B H -0.2126 0.9015 0.2497 0.044 Uiso 1 1 calc R . .
H10C H -0.2115 0.9857 0.2189 0.044 Uiso 1 1 calc R . .
C11A C -0.2530(4) 0.8043(3) 0.10847(15) 0.0189(13) Uiso 0.569(14) 1 d PG A 1
C12A C -0.2850(4) 0.8854(3) 0.11015(15) 0.0188(13) Uiso 0.569(14) 1 d PG A 1
H12A H -0.2338 0.9200 0.1356 0.023 Uiso 0.569(14) 1 calc PR A 1
C13A C -0.3920(4) 0.9159(3) 0.07452(16) 0.0201(13) Uiso 0.569(14) 1 d PG A 1
H13A H -0.4139 0.9714 0.0757 0.024 Uiso 0.569(14) 1 calc PR A 1
C14A C -0.4668(4) 0.8653(3) 0.03721(15) 0.0212(14) Uiso 0.569(14) 1 d PG A 1
H14A H -0.5399 0.8862 0.0129 0.025 Uiso 0.569(14) 1 calc PR A 1
C15A C -0.4348(5) 0.7842(3) 0.03554(15) 0.0238(15) Uiso 0.569(14) 1 d PG A 1
H15A H -0.4860 0.7496 0.0100 0.029 Uiso 0.569(14) 1 calc PR A 1
C16A C -0.3278(5) 0.7537(3) 0.07117(17) 0.0255(15) Uiso 0.569(14) 1 d PG A 1
H16A H -0.3059 0.6982 0.0700 0.031 Uiso 0.569(14) 1 calc PR A 1
C11B C -0.2289(5) 0.7885(4) 0.10657(19) 0.0165(16) Uiso 0.431(14) 1 d PG A 2
C12B C -0.2787(5) 0.8660(4) 0.1082(2) 0.0210(19) Uiso 0.431(14) 1 d PG A 2
H12B H -0.2385 0.9029 0.1350 0.025 Uiso 0.431(14) 1 calc PR A 2
C13B C -0.3874(5) 0.8898(4) 0.0708(2) 0.0261(19) Uiso 0.431(14) 1 d PG A 2
H13B H -0.4214 0.9428 0.0719 0.031 Uiso 0.431(14) 1 calc PR A 2
C14B C -0.4463(5) 0.8359(5) 0.0316(2) 0.026(2) Uiso 0.431(14) 1 d PG A 2
H14B H -0.5206 0.8521 0.0060 0.031 Uiso 0.431(14) 1 calc PR A 2
C15B C -0.3965(7) 0.7583(4) 0.0300(2) 0.031(2) Uiso 0.431(14) 1 d PG A 2
H15B H -0.4368 0.7215 0.0032 0.037 Uiso 0.431(14) 1 calc PR A 2
C16B C -0.2878(7) 0.7346(3) 0.0674(2) 0.0248(19) Uiso 0.431(14) 1 d PG A 2
H16B H -0.2538 0.6816 0.0663 0.030 Uiso 0.431(14) 1 calc PR A 2
C17 C -0.1959(3) 0.73078(19) 0.21464(13) 0.0226(6) Uani 1 1 d . A .
C18 C -0.3337(4) 0.7353(2) 0.21048(15) 0.0291(7) Uani 1 1 d . . .
H18 H -0.3858 0.7560 0.1786 0.035 Uiso 1 1 calc R A .
C19 C -0.3944(4) 0.7092(2) 0.25326(16) 0.0347(8) Uani 1 1 d . A .
H19 H -0.4879 0.7113 0.2500 0.042 Uiso 1 1 calc R . .
C20 C -0.3184(4) 0.6803(2) 0.30057(15) 0.0309(8) Uani 1 1 d . . .
H20 H -0.3596 0.6636 0.3298 0.037 Uiso 1 1 calc R A .
C21 C -0.1821(4) 0.6758(2) 0.30483(13) 0.0265(7) Uani 1 1 d . A .
H21 H -0.1302 0.6563 0.3372 0.032 Uiso 1 1 calc R . .
C22 C -0.1207(3) 0.6998(2) 0.26192(13) 0.0239(6) Uani 1 1 d . . .
H22 H -0.0276 0.6950 0.2648 0.029 Uiso 1 1 calc R A .
C23 C -0.0189(5) 0.6802(2) 0.14019(15) 0.0352(9) Uani 1 1 d . A .
C24 C 0.1143(4) 0.6944(2) 0.14592(16) 0.0352(9) Uani 1 1 d . A .
C25 C 0.2150(6) 0.6289(3) 0.1390(2) 0.0585(15) Uani 1 1 d . . .
H25A H 0.2788 0.6228 0.1730 0.070 Uiso 1 1 calc R A .
H25B H 0.1689 0.5768 0.1309 0.070 Uiso 1 1 calc R . .
C26 C 0.3967(8) 0.5971(4) 0.0940(4) 0.100(3) Uani 1 1 d . . .
H26A H 0.4595 0.6016 0.1279 0.150 Uiso 1 1 calc R A .
H26B H 0.4400 0.6135 0.0638 0.150 Uiso 1 1 calc R . .
H26C H 0.3668 0.5412 0.0888 0.150 Uiso 1 1 calc R . .
C27 C -0.0859(6) 0.6053(2) 0.11656(18) 0.0506(13) Uani 1 1 d . . .
C28A C -0.1044(7) 0.5894(4) 0.0586(3) 0.0268(13) Uiso 0.50 1 d P A 1
H28A H -0.0691 0.6268 0.0363 0.032 Uiso 0.50 1 calc PR A 1
C29A C -0.1715(8) 0.5218(5) 0.0343(3) 0.0337(16) Uiso 0.50 1 d P A 1
H29A H -0.1685 0.5093 -0.0024 0.040 Uiso 0.50 1 calc PR A 1
C30A C -0.2432(9) 0.4731(5) 0.0645(3) 0.0352(16) Uiso 0.50 1 d P A 1
H30A H -0.3008 0.4321 0.0480 0.042 Uiso 0.50 1 calc PR A 1
C28B C -0.0370(9) 0.5735(5) 0.0702(4) 0.0400(18) Uiso 0.50 1 d P A 2
H28B H 0.0305 0.6004 0.0555 0.048 Uiso 0.50 1 calc PR A 2
C29B C -0.0917(11) 0.5022(7) 0.0476(4) 0.055(2) Uiso 0.50 1 d P A 2
H29B H -0.0705 0.4835 0.0144 0.066 Uiso 0.50 1 calc PR A 2
C30B C -0.1785(10) 0.4576(6) 0.0741(4) 0.044(2) Uiso 0.50 1 d P A 2
H30B H -0.2066 0.4060 0.0605 0.053 Uiso 0.50 1 calc PR A 2
C31 C -0.2256(6) 0.4879(3) 0.1208(2) 0.0542(13) Uani 1 1 d . . .
H31 H -0.276(6) 0.456(4) 0.140(2) 0.065 Uiso 1 1 d . . .
C32 C -0.1636(5) 0.5571(2) 0.14449(16) 0.0378(9) Uani 1 1 d . A .
H32 H -0.176(5) 0.572(3) 0.178(2) 0.045 Uiso 1 1 d . . .
C33 C 0.0853(3) 0.95335(19) 0.07562(12) 0.0192(6) Uani 1 1 d . A .
C34 C 0.0099(3) 1.0231(2) 0.07007(12) 0.0231(6) Uani 1 1 d . . .
H34 H -0.0774 1.0228 0.0779 0.028 Uiso 1 1 calc R A .
C35 C 0.0634(4) 1.0940(2) 0.05284(13) 0.0296(7) Uani 1 1 d . A .
H35 H 0.0125 1.1421 0.0491 0.036 Uiso 1 1 calc R . .
C36 C 0.1916(4) 1.0942(2) 0.04123(15) 0.0350(8) Uani 1 1 d . . .
H36 H 0.2281 1.1425 0.0298 0.042 Uiso 1 1 calc R A .
C37 C 0.2652(4) 1.0243(3) 0.04634(15) 0.0340(8) Uani 1 1 d . A .
H37 H 0.3523 1.0246 0.0383 0.041 Uiso 1 1 calc R . .
C38 C 0.2125(3) 0.9532(2) 0.06323(13) 0.0262(7) Uani 1 1 d . . .
H38 H 0.2630 0.9051 0.0663 0.031 Uiso 1 1 calc R A .
Sb Sb 0.30248(2) 0.672929(15) 0.376394(9) 0.02542(7) Uani 1 1 d . . .
F1 F 0.1285(3) 0.7055(4) 0.35299(13) 0.1058(18) Uani 1 1 d . . .
F2 F 0.4748(3) 0.6395(2) 0.40024(11) 0.0638(9) Uani 1 1 d . . .
F3 F 0.3361(3) 0.6824(2) 0.30563(10) 0.0585(8) Uani 1 1 d . . .
F4 F 0.2648(2) 0.66413(17) 0.44702(9) 0.0438(6) Uani 1 1 d . . .
F5 F 0.2479(5) 0.5674(2) 0.36378(16) 0.0949(15) Uani 1 1 d . . .
F6 F 0.3504(5) 0.7795(2) 0.3896(2) 0.1019(15) Uani 1 1 d . . .
C50A C 0.3143(6) 0.3319(3) 0.0847(2) 0.1542(19) Uiso 0.50 1 d P B 3
H50A H 0.3624 0.3033 0.1166 0.185 Uiso 0.50 1 calc PR B 3
H50B H 0.2833 0.2900 0.0575 0.185 Uiso 0.50 1 calc PR B 3
Cl1A Cl 0.4247(3) 0.3828(2) 0.06033(13) 0.0682(7) Uiso 0.50 1 d P B 3
Cl2A Cl 0.1795(4) 0.3690(3) 0.10361(17) 0.0880(10) Uiso 0.50 1 d P B 3
C50B C 0.1440(13) 0.3147(8) 0.0790(5) 0.069(3) Uiso 0.50 1 d P C 4
H50C H 0.1089 0.3020 0.0408 0.083 Uiso 0.50 1 calc PR C 4
H50D H 0.1315 0.2663 0.1005 0.083 Uiso 0.50 1 calc PR C 4
Cl1B Cl 0.3143(6) 0.3319(3) 0.0847(2) 0.1542(19) Uiso 0.50 1 d P C 4
Cl2B Cl 0.0581(7) 0.3837(4) 0.0970(3) 0.150(2) Uiso 0.50 1 d P C 4
O3 O 0.1333(5) 0.7567(2) 0.02597(15) 0.0653(11) Uani 1 1 d D . .
H1W H 0.199(5) 0.719(3) 0.043(2) 0.078 Uiso 1 1 d D . .
H2W H 0.186(5) 0.780(4) 0.002(2) 0.078 Uiso 1 1 d D . .

loop_
_atom_site_aniso_label
_atom_site_aniso_U_11
_atom_site_aniso_U_22
_atom_site_aniso_U_33
_atom_site_aniso_U_23
_atom_site_aniso_U_13
_atom_site_aniso_U_12
Ru 0.01658(12) 0.01763(12) 0.01558(12) 0.00142(8) 0.00477(8) 0.00033(8)
P1 0.0301(4) 0.0211(4) 0.0159(3) 0.0006(3) 0.0065(3) -0.0074(3)
O1 0.0337(13) 0.0227(11) 0.0333(13) 0.0028(10) 0.0171(11) 0.0064(10)
O2 0.093(3) 0.0406(18) 0.078(3) 0.0166(17) 0.063(2) 0.0270(18)
N1 0.0241(14) 0.0234(14) 0.0161(12) 0.0003(10) 0.0059(10) -0.0031(11)
C1 0.0167(14) 0.0291(16) 0.0196(14) -0.0002(12) 0.0008(11) -0.0001(12)
C2 0.0198(14) 0.0228(15) 0.0196(14) -0.0023(12) 0.0043(11) -0.0049(12)
C3 0.0202(14) 0.0190(14) 0.0190(14) -0.0028(11) 0.0014(11) 0.0001(11)
C4 0.0183(14) 0.0278(16) 0.0179(14) -0.0067(12) 0.0039(11) -0.0026(12)
C5 0.0232(15) 0.0282(16) 0.0163(14) 0.0000(12) 0.0051(11) -0.0047(12)
C6 0.0230(15) 0.0285(16) 0.0189(14) 0.0046(12) 0.0003(12) 0.0025(12)
C7 0.0173(15) 0.047(2) 0.0275(17) 0.0030(15) 0.0035(13) 0.0051(14)
C8 0.0199(17) 0.101(4) 0.038(2) 0.022(2) 0.0092(16) 0.006(2)
C9 0.0204(17) 0.073(3) 0.0316(19) 0.005(2) -0.0006(14) -0.0024(18)
C10 0.0212(15) 0.040(2) 0.0291(17) -0.0067(15) 0.0093(13) -0.0005(14)
C17 0.0298(16) 0.0196(14) 0.0199(14) 0.0007(12) 0.0087(12) -0.0054(12)
C18 0.0293(17) 0.0308(18) 0.0274(17) 0.0074(14) 0.0056(14) -0.0041(14)
C19 0.0302(18) 0.037(2) 0.040(2) 0.0095(16) 0.0145(16) -0.0002(15)
C20 0.042(2) 0.0261(17) 0.0291(17) 0.0059(14) 0.0203(15) -0.0001(15)
C21 0.0415(19) 0.0201(15) 0.0195(15) 0.0029(12) 0.0101(14) 0.0005(13)
C22 0.0298(16) 0.0211(15) 0.0225(15) 0.0014(12) 0.0088(13) -0.0009(13)
C23 0.063(3) 0.0187(16) 0.0295(18) -0.0027(13) 0.0256(18) -0.0078(16)
C24 0.058(2) 0.0199(16) 0.0344(19) 0.0044(14) 0.0281(18) 0.0047(16)
C25 0.093(4) 0.028(2) 0.069(3) 0.011(2) 0.057(3) 0.020(2)
C26 0.129(7) 0.064(4) 0.130(7) 0.016(4) 0.087(6) 0.039(4)
C27 0.099(4) 0.0228(18) 0.038(2) -0.0081(16) 0.035(2) -0.022(2)
C31 0.089(4) 0.030(2) 0.047(3) 0.0006(19) 0.023(3) -0.025(2)
C32 0.061(3) 0.0252(18) 0.0289(19) 0.0020(15) 0.0137(18) -0.0104(17)
C33 0.0202(14) 0.0232(15) 0.0141(13) 0.0011(11) 0.0026(11) -0.0031(11)
C34 0.0247(15) 0.0281(16) 0.0164(14) 0.0007(12) 0.0034(11) 0.0032(13)
C35 0.048(2) 0.0207(15) 0.0195(15) 0.0006(12) 0.0028(14) 0.0007(14)
C36 0.046(2) 0.0330(19) 0.0243(17) 0.0067(14) 0.0002(15) -0.0178(17)
C37 0.0231(16) 0.051(2) 0.0274(17) 0.0124(16) 0.0030(13) -0.0112(16)
C38 0.0197(15) 0.0353(18) 0.0238(15) 0.0077(13) 0.0046(12) 0.0034(13)
Sb 0.01969(11) 0.03426(13) 0.02114(11) 0.00678(9) 0.00013(8) -0.00555(8)
F1 0.0246(13) 0.240(6) 0.0513(18) 0.056(3) 0.0016(12) 0.028(2)
F2 0.0337(13) 0.121(3) 0.0370(14) 0.0164(16) 0.0061(11) 0.0325(16)
F3 0.0451(15) 0.103(2) 0.0303(13) 0.0248(14) 0.0142(11) 0.0057(15)
F4 0.0365(12) 0.0735(18) 0.0210(10) 0.0015(11) 0.0037(9) 0.0111(12)
F5 0.154(4) 0.062(2) 0.083(2) -0.0352(19) 0.063(3) -0.067(2)
F6 0.138(4) 0.0337(17) 0.150(4) -0.007(2) 0.071(3) -0.016(2)
O3 0.107(3) 0.046(2) 0.055(2) 0.0127(16) 0.049(2) 0.020(2)

loop_
_atom_type_symbol
_atom_type_description
_atom_type_scat_dispersion_real
_atom_type_scat_dispersion_imag
_atom_type_scat_source
C C 0.0033 0.0016 'International Tables Vol C Tables 4.2.6.8 and 6.1.1.4'
H H 0.0000 0.0000 'International Tables Vol C Tables 4.2.6.8 and 6.1.1.4'
F F 0.0171 0.0103 'International Tables Vol C Tables 4.2.6.8 and 6.1.1.4'
N N 0.0061 0.0033 'International Tables Vol C Tables 4.2.6.8 and 6.1.1.4'
O O 0.0106 0.0060 'International Tables Vol C Tables 4.2.6.8 and 6.1.1.4'
P P 0.1023 0.0942 'International Tables Vol C Tables 4.2.6.8 and 6.1.1.4'
Ru Ru -1.2594 0.8363 'International Tables Vol C Tables 4.2.6.8 and 6.1.1.4'
Sb Sb -0.5866 1.5461 'International Tables Vol C Tables 4.2.6.8 and 6.1.1.4'
Cl Cl 0.1484 0.1585 'International Tables Vol C Tables 4.2.6.8 and 6.1.1.4'

loop_
_geom_angle_atom_site_label_1
_geom_angle_atom_site_label_2
_geom_angle_atom_site_label_3
_geom_angle
O1 Ru C6 89.18(12)
O1 Ru N1 82.39(11)
C6 Ru N1 153.46(12)
O1 Ru C5 116.59(11)
C6 Ru C5 37.35(12)
N1 Ru C5 160.99(12)
O1 Ru C3 152.96(11)
C6 Ru C3 79.33(12)
N1 Ru C3 97.03(11)
C5 Ru C3 66.74(12)
O1 Ru C4 153.89(11)
C6 Ru C4 67.38(12)
N1 Ru C4 123.72(12)
C5 Ru C4 37.30(12)
C3 Ru C4 36.77(11)
O1 Ru C2 115.48(11)
C6 Ru C2 66.07(12)
N1 Ru C2 94.98(11)
C5 Ru C2 78.23(12)
C3 Ru C2 37.49(11)
C4 Ru C2 66.54(11)
O1 Ru C1 89.42(11)
C6 Ru C1 37.55(12)
N1 Ru C1 116.87(11)
C5 Ru C1 67.10(11)
C3 Ru C1 66.59(11)
C4 Ru C1 79.00(11)
C2 Ru C1 35.74(11)
O1 Ru P1 81.30(8)
C6 Ru P1 118.61(9)
N1 Ru P1 85.04(8)
C5 Ru P1 96.37(9)
C3 Ru P1 125.69(8)
C4 Ru P1 99.44(8)
C2 Ru P1 163.12(8)
C1 Ru P1 154.98(9)
C11B P1 C23 106.1(3)
C11B P1 C17 105.3(2)
C23 P1 C17 108.25(15)
C23 P1 C11A 115.7(2)
C17 P1 C11A 100.32(18)
C11B P1 Ru 115.57(19)
C23 P1 Ru 101.36(14)
C17 P1 Ru 119.32(11)
C11A P1 Ru 112.58(13)
C24 O1 Ru 119.9(2)
C25 O2 C26 112.7(4)
C33 N1 Ru 117.8(2)
C33 N1 H1N 111(3)
Ru N1 H1N 106(3)
C33 N1 H2N 107(3)
Ru N1 H2N 109(3)
H1N N1 H2N 105(4)
C2 C1 C6 117.2(3)
C2 C1 C7 124.1(3)
C6 C1 C7 118.7(3)
C2 C1 Ru 71.14(17)
C6 C1 Ru 67.07(17)
C7 C1 Ru 130.3(2)
C1 C2 C3 121.3(3)
C1 C2 Ru 73.13(18)
C3 C2 Ru 69.31(17)
C1 C2 H2 119.4
C3 C2 H2 119.4
Ru C2 H2 131.0
C4 C3 C2 121.0(3)
C4 C3 Ru 73.32(18)
C2 C3 Ru 73.20(18)
C4 C3 H3 119.5
C2 C3 H3 119.5
Ru C3 H3 125.8
C3 C4 C5 117.8(3)
C3 C4 C10 122.2(3)
C5 C4 C10 119.9(3)
C3 C4 Ru 69.91(17)
C5 C4 Ru 69.48(17)
C10 C4 Ru 133.3(2)
C6 C5 C4 120.6(3)
C6 C5 Ru 70.23(18)
C4 C5 Ru 73.22(17)
C6 C5 H5 119.7
C4 C5 H5 119.7
Ru C5 H5 129.3
C5 C6 C1 121.7(3)
C5 C6 Ru 72.42(18)
C1 C6 Ru 75.38(18)
C5 C6 H6 119.2
C1 C6 H6 119.2
Ru C6 H6 124.7
C1 C7 C8 114.4(3)
C1 C7 C9 109.4(3)
C8 C7 C9 110.6(3)
C1 C7 H7 106(3)
C8 C7 H7 108(3)
C9 C7 H7 107(3)
C7 C8 H8A 109.5
C7 C8 H8B 109.5
H8A C8 H8B 109.5
C7 C8 H8C 109.5
H8A C8 H8C 109.5
H8B C8 H8C 109.5
C7 C9 H9A 109.5
C7 C9 H9B 109.5
H9A C9 H9B 109.5
C7 C9 H9C 109.5
H9A C9 H9C 109.5
H9B C9 H9C 109.5
C4 C10 H10A 109.5
C4 C10 H10B 109.5
H10A C10 H10B 109.5
C4 C10 H10C 109.5
H10A C10 H10C 109.5
H10B C10 H10C 109.5
C12A C11A C16A 120.0
C12A C11A P1 117.9(2)
C16A C11A P1 122.1(2)
C11A C12A C13A 120.0
C11A C12A H12A 120.0
C13A C12A H12A 120.0
C12A C13A C14A 120.0
C12A C13A H13A 120.0
C14A C13A H13A 120.0
C15A C14A C13A 120.0
C15A C14A H14A 120.0
C13A C14A H14A 120.0
C14A C15A C16A 120.0
C14A C15A H15A 120.0
C16A C15A H15A 120.0
C15A C16A C11A 120.0
C15A C16A H16A 120.0
C11A C16A H16A 120.0
C12B C11B C16B 120.0
C12B C11B P1 114.0(3)
C16B C11B P1 125.5(3)
C11B C12B C13B 120.0
C11B C12B H12B 120.0
C13B C12B H12B 120.0
C14B C13B C12B 120.0
C14B C13B H13B 120.0
C12B C13B H13B 120.0
C15B C14B C13B 120.0
C15B C14B H14B 120.0
C13B C14B H14B 120.0
C14B C15B C16B 120.0
C14B C15B H15B 120.0
C16B C15B H15B 120.0
C15B C16B C11B 120.0
C15B C16B H16B 120.0
C11B C16B H16B 120.0
C22 C17 C18 119.1(3)
C22 C17 P1 117.4(2)
C18 C17 P1 123.4(3)
C19 C18 C17 120.1(3)
C19 C18 H18 119.9
C17 C18 H18 119.9
C20 C19 C18 120.2(3)
C20 C19 H19 119.9
C18 C19 H19 119.9
C21 C20 C19 119.8(3)
C21 C20 H20 120.1
C19 C20 H20 120.1
C20 C21 C22 120.5(3)
C20 C21 H21 119.8
C22 C21 H21 119.8
C21 C22 C17 120.2(3)
C21 C22 H22 119.9
C17 C22 H22 119.9
C24 C23 C27 124.7(4)
C24 C23 P1 112.2(3)
C27 C23 P1 123.1(4)
O1 C24 C23 125.1(3)
O1 C24 C25 111.6(4)
C23 C24 C25 123.1(4)
O2 C25 C24 110.3(3)
O2 C25 H25A 109.6
C24 C25 H25A 109.6
O2 C25 H25B 109.6
C24 C25 H25B 109.6
H25A C25 H25B 108.1
O2 C26 H26A 109.5
O2 C26 H26B 109.5
H26A C26 H26B 109.5
O2 C26 H26C 109.5
H26A C26 H26C 109.5
H26B C26 H26C 109.5
C32 C27 C28B 120.0(5)
C32 C27 C28A 114.0(5)
C32 C27 C23 122.7(4)
C28B C27 C23 115.1(5)
C28A C27 C23 121.3(4)
C29A C28A C27 123.4(6)
C29A C28A H28A 118.3
C27 C28A H28A 118.3
C30A C29A C28A 119.4(7)
C30A C29A H29A 120.3
C28A C29A H29A 120.3
C29A C30A C31 116.8(7)
C29A C30A H30A 121.6
C31 C30A H30A 121.6
C29B C28B C27 117.9(8)
C29B C28B H28B 121.1
C27 C28B H28B 121.1
C28B C29B C30B 120.1(10)
C28B C29B H29B 120.0
C30B C29B H29B 120.0
C29B C30B C31 121.9(8)
C29B C30B H30B 119.0
C31 C30B H30B 119.0
C32 C31 C30A 122.7(5)
C32 C31 C30B 116.4(6)
C32 C31 H31 120(4)
C30A C31 H31 116(4)
C30B C31 H31 122(4)
C31 C32 C27 120.9(4)
C31 C32 H32 120(3)
C27 C32 H32 119(3)
C34 C33 C38 120.4(3)
C34 C33 N1 120.1(3)
C38 C33 N1 119.5(3)
C33 C34 C35 119.5(3)
C33 C34 H34 120.2
C35 C34 H34 120.2
C36 C35 C34 120.0(3)
C36 C35 H35 120.0
C34 C35 H35 120.0
C37 C36 C35 120.0(3)
C37 C36 H36 120.0
C35 C36 H36 120.0
C36 C37 C38 120.4(3)
C36 C37 H37 119.8
C38 C37 H37 119.8
C33 C38 C37 119.6(3)
C33 C38 H38 120.2
C37 C38 H38 120.2
F5 Sb F6 177.7(2)
F5 Sb F2 90.9(2)
F6 Sb F2 91.0(2)
F5 Sb F1 88.6(2)
F6 Sb F1 89.5(2)
F2 Sb F1 179.25(17)
F5 Sb F3 90.92(15)
F6 Sb F3 90.20(18)
F2 Sb F3 90.69(12)
F1 Sb F3 89.87(13)
F5 Sb F4 89.03(14)
F6 Sb F4 89.80(17)
F2 Sb F4 90.58(11)
F1 Sb F4 88.87(12)
F3 Sb F4 178.74(11)
Cl1A C50A Cl2A 126.0(4)
Cl1A C50A H50A 105.8
Cl2A C50A H50A 105.8
Cl1A C50A H50B 105.8
Cl2A C50A H50B 105.8
H50A C50A H50B 106.2
Cl2B C50B H50C 107.9
Cl2B C50B H50D 107.9
H50C C50B H50D 107.2
H1W O3 H2W 96(5)

loop_
_geom_bond_atom_site_label_1
_geom_bond_atom_site_label_2
_geom_bond_distance
Ru O1 2.066(2)
Ru C6 2.183(3)
Ru N1 2.186(3)
Ru C5 2.211(3)
Ru C3 2.216(3)
Ru C4 2.260(3)
Ru C2 2.268(3)
Ru C1 2.293(3)
Ru P1 2.3282(9)
P1 C11B 1.741(4)
P1 C23 1.796(4)
P1 C17 1.836(3)
P1 C11A 1.941(3)
O1 C24 1.319(5)
O2 C25 1.419(5)
O2 C26 1.461(7)
N1 C33 1.450(4)
N1 H1N 0.85(4)
N1 H2N 0.83(5)
C1 C2 1.400(4)
C1 C6 1.444(5)
C1 C7 1.523(4)
C2 C3 1.442(4)
C2 H2 0.9500
C3 C4 1.412(4)
C3 H3 0.9500
C4 C5 1.431(5)
C4 C10 1.511(4)
C5 C6 1.407(5)
C5 H5 0.9500
C6 H6 0.9500
C7 C8 1.523(6)
C7 C9 1.533(5)
C7 H7 1.02(5)
C8 H8A 0.9800
C8 H8B 0.9800
C8 H8C 0.9800
C9 H9A 0.9800
C9 H9B 0.9800
C9 H9C 0.9800
C10 H10A 0.9800
C10 H10B 0.9800
C10 H10C 0.9800
C11A C12A 1.3900
C11A C16A 1.3900
C12A C13A 1.3900
C12A H12A 0.9500
C13A C14A 1.3900
C13A H13A 0.9500
C14A C15A 1.3900
C14A H14A 0.9500
C15A C16A 1.3900
C15A H15A 0.9500
C16A H16A 0.9500
C11B C12B 1.3900
C11B C16B 1.3900
C12B C13B 1.3900
C12B H12B 0.9500
C13B C14B 1.3900
C13B H13B 0.9500
C14B C15B 1.3900
C14B H14B 0.9500
C15B C16B 1.3900
C15B H15B 0.9500
C16B H16B 0.9500
C17 C22 1.401(5)
C17 C18 1.404(5)
C18 C19 1.399(5)
C18 H18 0.9500
C19 C20 1.393(5)
C19 H19 0.9500
C20 C21 1.388(5)
C20 H20 0.9500
C21 C22 1.396(4)
C21 H21 0.9500
C22 H22 0.9500
C23 C24 1.371(6)
C23 C27 1.496(5)
C24 C25 1.532(6)
C25 H25A 0.9900
C25 H25B 0.9900
C26 H26A 0.9800
C26 H26B 0.9800
C26 H26C 0.9800
C27 C32 1.400(5)
C27 C28B 1.445(10)
C27 C28A 1.459(8)
C28A C29A 1.402(10)
C28A H28A 0.9500
C29A C30A 1.401(11)
C29A H29A 0.9500
C30A C31 1.416(9)
C30A H30A 0.9500
C28B C29B 1.389(14)
C28B H28B 0.9500
C29B C30B 1.409(14)
C29B H29B 0.9500
C30B C31 1.434(10)
C30B H30B 0.9500
C31 C32 1.398(6)
C31 H31 0.93(6)
C32 H32 0.92(5)
C33 C34 1.389(4)
C33 C38 1.394(4)
C34 C35 1.399(5)
C34 H34 0.9500
C35 C36 1.396(6)
C35 H35 0.9500
C36 C37 1.380(6)
C36 H36 0.9500
C37 C38 1.395(5)
C37 H37 0.9500
C38 H38 0.9500
Sb F5 1.852(3)
Sb F6 1.853(3)
Sb F2 1.856(2)
Sb F1 1.865(3)
Sb F3 1.874(2)
Sb F4 1.884(2)
C50A Cl1A 1.615(6)
C50A Cl2A 1.657(7)
C50A H50A 0.9900
C50A H50B 0.9900
C50B Cl2B 1.560(14)
C50B H50C 0.9900
C50B H50D 0.9900
O3 H1W 0.966(10)
O3 H2W 0.961(10)

loop_
_geom_torsion_atom_site_label_1
_geom_torsion_atom_site_label_2
_geom_torsion_atom_site_label_3
_geom_torsion_atom_site_label_4
_geom_torsion
O1 Ru P1 C11B -116.6(3)
C6 Ru P1 C11B 159.1(3)
N1 Ru P1 C11B -33.6(3)
C5 Ru P1 C11B 127.4(3)
C3 Ru P1 C11B 61.5(3)
C4 Ru P1 C11B 89.8(3)
C2 Ru P1 C11B 57.2(4)
C1 Ru P1 C11B 174.0(3)
O1 Ru P1 C23 -2.46(15)
C6 Ru P1 C23 -86.72(16)
N1 Ru P1 C23 80.58(15)
C5 Ru P1 C23 -118.48(16)
C3 Ru P1 C23 175.67(16)
C4 Ru P1 C23 -156.03(15)
C2 Ru P1 C23 171.4(3)
C1 Ru P1 C23 -71.8(2)
O1 Ru P1 C17 116.18(15)
C6 Ru P1 C17 31.92(17)
N1 Ru P1 C17 -160.78(15)
C5 Ru P1 C17 0.16(16)
C3 Ru P1 C17 -65.69(16)
C4 Ru P1 C17 -37.39(15)
C2 Ru P1 C17 -70.0(3)
C1 Ru P1 C17 46.8(2)
O1 Ru P1 C11A -126.68(18)
C6 Ru P1 C11A 149.1(2)
N1 Ru P1 C11A -43.64(19)
C5 Ru P1 C11A 117.30(19)
C3 Ru P1 C11A 51.5(2)
C4 Ru P1 C11A 79.76(19)
C2 Ru P1 C11A 47.1(3)
C1 Ru P1 C11A 163.9(3)
C6 Ru O1 C24 120.1(3)
N1 Ru O1 C24 -85.2(3)
C5 Ru O1 C24 93.7(3)
C3 Ru O1 C24 -175.7(3)
C4 Ru O1 C24 94.6(3)
C2 Ru O1 C24 -177.1(2)
C1 Ru O1 C24 157.6(3)
P1 Ru O1 C24 0.9(2)
O1 Ru N1 C33 -115.4(2)
C6 Ru N1 C33 -42.8(4)
C5 Ru N1 C33 67.6(4)
C3 Ru N1 C33 37.4(2)
C4 Ru N1 C33 64.7(3)
C2 Ru N1 C33 -0.3(2)
C1 Ru N1 C33 -29.9(3)
P1 Ru N1 C33 162.8(2)
O1 Ru C1 C2 138.65(19)
C6 Ru C1 C2 -131.9(3)
N1 Ru C1 C2 57.5(2)
C5 Ru C1 C2 -102.0(2)
C3 Ru C1 C2 -28.51(18)
C4 Ru C1 C2 -64.89(19)
P1 Ru C1 C2 -153.65(17)
O1 Ru C1 C6 -89.41(19)
N1 Ru C1 C6 -170.58(19)
C5 Ru C1 C6 29.95(19)
C3 Ru C1 C6 103.4(2)
C4 Ru C1 C6 67.0(2)
C2 Ru C1 C6 131.9(3)
P1 Ru C1 C6 -21.7(3)
O1 Ru C1 C7 19.5(3)
C6 Ru C1 C7 108.9(4)
N1 Ru C1 C7 -61.7(3)
C5 Ru C1 C7 138.9(3)
C3 Ru C1 C7 -147.6(3)
C4 Ru C1 C7 176.0(3)
C2 Ru C1 C7 -119.1(4)
P1 Ru C1 C7 87.2(4)
C6 C1 C2 C3 1.6(5)
C7 C1 C2 C3 178.4(3)
Ru C1 C2 C3 52.0(3)
C6 C1 C2 Ru -50.3(3)
C7 C1 C2 Ru 126.4(3)
O1 Ru C2 C1 -47.0(2)
C6 Ru C2 C1 29.73(18)
N1 Ru C2 C1 -130.97(19)
C5 Ru C2 C1 66.99(19)
C3 Ru C2 C1 134.0(3)
C4 Ru C2 C1 104.3(2)
P1 Ru C2 C1 139.7(2)
O1 Ru C2 C3 178.99(17)
C6 Ru C2 C3 -104.2(2)
N1 Ru C2 C3 95.06(19)
C5 Ru C2 C3 -66.98(19)
C4 Ru C2 C3 -29.67(17)
C1 Ru C2 C3 -134.0(3)
P1 Ru C2 C3 5.8(4)
C1 C2 C3 C4 4.3(5)
Ru C2 C3 C4 57.9(3)
C1 C2 C3 Ru -53.7(3)
O1 Ru C3 C4 -132.7(2)
C6 Ru C3 C4 -66.31(19)
N1 Ru C3 C4 140.30(18)
C5 Ru C3 C4 -29.40(18)
C2 Ru C3 C4 -130.7(3)
C1 Ru C3 C4 -103.4(2)
P1 Ru C3 C4 51.4(2)
O1 Ru C3 C2 -2.0(3)
C6 Ru C3 C2 64.36(19)
N1 Ru C3 C2 -89.02(18)
C5 Ru C3 C2 101.3(2)
C4 Ru C3 C2 130.7(3)
C1 Ru C3 C2 27.26(17)
P1 Ru C3 C2 -177.94(14)
C2 C3 C4 C5 -5.9(4)
Ru C3 C4 C5 52.0(3)
C2 C3 C4 C10 172.8(3)
Ru C3 C4 C10 -129.3(3)
C2 C3 C4 Ru -57.9(3)
O1 Ru C4 C3 130.6(2)
C6 Ru C4 C3 102.9(2)
N1 Ru C4 C3 -49.7(2)
C5 Ru C4 C3 131.9(3)
C2 Ru C4 C3 30.21(18)
C1 Ru C4 C3 65.42(18)
P1 Ru C4 C3 -139.96(16)
O1 Ru C4 C5 -1.3(3)
C6 Ru C4 C5 -29.04(18)
N1 Ru C4 C5 178.44(17)
C3 Ru C4 C5 -131.9(3)
C2 Ru C4 C5 -101.7(2)
C1 Ru C4 C5 -66.49(19)
P1 Ru C4 C5 88.13(17)
O1 Ru C4 C10 -113.6(4)
C6 Ru C4 C10 -141.3(4)
N1 Ru C4 C10 66.2(4)
C5 Ru C4 C10 -112.2(4)
C3 Ru C4 C10 115.8(4)
C2 Ru C4 C10 146.1(4)
C1 Ru C4 C10 -178.7(4)
P1 Ru C4 C10 -24.1(3)
C3 C4 C5 C6 1.7(5)
C10 C4 C5 C6 -177.0(3)
Ru C4 C5 C6 53.9(3)
C3 C4 C5 Ru -52.2(2)
C10 C4 C5 Ru 129.1(3)
O1 Ru C5 C6 47.0(2)
N1 Ru C5 C6 -136.4(3)
C3 Ru C5 C6 -103.4(2)
C4 Ru C5 C6 -132.4(3)
C2 Ru C5 C6 -65.8(2)
C1 Ru C5 C6 -30.10(19)
P1 Ru C5 C6 130.40(19)
O1 Ru C5 C4 179.35(17)
C6 Ru C5 C4 132.4(3)
N1 Ru C5 C4 -4.0(4)
C3 Ru C5 C4 29.01(17)
C2 Ru C5 C4 66.57(18)
C1 Ru C5 C4 102.3(2)
P1 Ru C5 C4 -97.22(17)
C4 C5 C6 C1 4.3(5)
Ru C5 C6 C1 59.6(3)
C4 C5 C6 Ru -55.3(3)
C2 C1 C6 C5 -5.8(5)
C7 C1 C6 C5 177.2(3)
Ru C1 C6 C5 -58.1(3)
C2 C1 C6 Ru 52.3(3)
C7 C1 C6 Ru -124.6(3)
O1 Ru C6 C5 -139.2(2)
N1 Ru C6 C5 149.8(2)
C3 Ru C6 C5 65.4(2)
C4 Ru C6 C5 29.01(19)
C2 Ru C6 C5 102.3(2)
C1 Ru C6 C5 130.7(3)
P1 Ru C6 C5 -59.6(2)
O1 Ru C6 C1 90.12(19)
N1 Ru C6 C1 19.1(4)
C5 Ru C6 C1 -130.7(3)
C3 Ru C6 C1 -65.27(19)
C4 Ru C6 C1 -101.7(2)
C2 Ru C6 C1 -28.38(18)
P1 Ru C6 C1 169.73(15)
C2 C1 C7 C8 -6.0(5)
C6 C1 C7 C8 170.7(4)
Ru C1 C7 C8 87.6(4)
C2 C1 C7 C9 118.7(4)
C6 C1 C7 C9 -64.6(4)
Ru C1 C7 C9 -147.8(3)
C11B P1 C11A C12A -145.2(17)
C23 P1 C11A C12A -151.1(2)
C17 P1 C11A C12A 92.7(2)
Ru P1 C11A C12A -35.2(3)
C11B P1 C11A C16A 37.2(15)
C23 P1 C11A C16A 31.3(3)
C17 P1 C11A C16A -84.8(2)
Ru P1 C11A C16A 147.2(2)
C16A C11A C12A C13A 0.0
P1 C11A C12A C13A -177.6(3)
C11A C12A C13A C14A 0.0
C12A C13A C14A C15A 0.0
C13A C14A C15A C16A 0.0
C14A C15A C16A C11A 0.0
C12A C11A C16A C15A 0.0
P1 C11A C16A C15A 177.5(3)
C23 P1 C11B C12B -160.4(3)
C17 P1 C11B C12B 85.0(3)
C11A P1 C11B C12B 25.2(15)
Ru P1 C11B C12B -48.9(4)
C23 P1 C11B C16B 27.9(4)
C17 P1 C11B C16B -86.7(4)
C11A P1 C11B C16B -146.5(18)
Ru P1 C11B C16B 139.3(3)
C16B C11B C12B C13B 0.0
P1 C11B C12B C13B -172.2(4)
C11B C12B C13B C14B 0.0
C12B C13B C14B C15B 0.0
C13B C14B C15B C16B 0.0
C14B C15B C16B C11B 0.0
C12B C11B C16B C15B 0.0
P1 C11B C16B C15B 171.3(5)
C11B P1 C17 C22 173.6(3)
C23 P1 C17 C22 60.5(3)
C11A P1 C17 C22 -177.9(3)
Ru P1 C17 C22 -54.6(3)
C11B P1 C17 C18 -7.0(4)
C23 P1 C17 C18 -120.1(3)
C11A P1 C17 C18 1.5(3)
Ru P1 C17 C18 124.8(3)
C22 C17 C18 C19 0.3(5)
P1 C17 C18 C19 -179.1(3)
C17 C18 C19 C20 1.3(6)
C18 C19 C20 C21 -1.3(6)
C19 C20 C21 C22 -0.3(5)
C20 C21 C22 C17 1.8(5)
C18 C17 C22 C21 -1.8(5)
P1 C17 C22 C21 177.6(3)
C11B P1 C23 C24 125.1(3)
C17 P1 C23 C24 -122.3(3)
C11A P1 C23 C24 126.1(3)
Ru P1 C23 C24 4.1(3)
C11B P1 C23 C27 -51.9(4)
C17 P1 C23 C27 60.7(4)
C11A P1 C23 C27 -50.9(4)
Ru P1 C23 C27 -173.0(3)
Ru O1 C24 C23 1.9(5)
Ru O1 C24 C25 -173.7(3)
C27 C23 C24 O1 172.7(4)
P1 C23 C24 O1 -4.3(5)
C27 C23 C24 C25 -12.2(6)
P1 C23 C24 C25 170.8(3)
C26 O2 C25 C24 169.4(6)
O1 C24 C25 O2 -65.0(6)
C23 C24 C25 O2 119.3(5)
C24 C23 C27 C32 123.4(5)
P1 C23 C27 C32 -59.9(6)
C24 C23 C27 C28B -39.9(7)
P1 C23 C27 C28B 136.7(5)
C24 C23 C27 C28A -73.4(7)
P1 C23 C27 C28A 103.3(6)
C32 C27 C28A C29A -12.7(10)
C28B C27 C28A C29A 96.3(12)
C23 C27 C28A C29A -177.2(6)
C27 C28A C29A C30A 10.5(12)
C28A C29A C30A C31 -10.0(12)
C32 C27 C28B C29B 13.7(12)
C28A C27 C28B C29B -72.8(11)
C23 C27 C28B C29B 177.5(8)
C27 C28B C29B C30B -8.5(14)
C28B C29B C30B C31 7.5(16)
C29A C30A C31 C32 13.3(11)
C29A C30A C31 C30B -72.9(12)
C29B C30B C31 C32 -10.9(12)
C29B C30B C31 C30A 99.4(15)
C30A C31 C32 C27 -16.7(9)
C30B C31 C32 C27 16.1(9)
C28B C27 C32 C31 -18.0(9)
C28A C27 C32 C31 15.2(8)
C23 C27 C32 C31 179.4(5)
Ru N1 C33 C34 -88.7(3)
Ru N1 C33 C38 91.2(3)
C38 C33 C34 C35 -1.2(5)
N1 C33 C34 C35 178.7(3)
C33 C34 C35 C36 0.2(5)
C34 C35 C36 C37 0.5(5)
C35 C36 C37 C38 -0.2(6)
C34 C33 C38 C37 1.5(5)
N1 C33 C38 C37 -178.4(3)
C36 C37 C38 C33 -0.8(5)
